data_2206790
loop_
_publ_author_name
'Xiang Chao Zeng'

_publ_section_title
;
 Ethyl (4-bromo-1<i>H</i>-pyrrole-2-carboxamido)acetate
;
_journal_coeditor_code SJ6125
_journal_issue 9
_journal_name_full 'Acta Crystallographica Section E'
_journal_page_first o2958
_journal_page_last o2960
_journal_paper_doi 10.1107/S1600536805024906
_journal_volume 61
_journal_year 2005
_chemical_formula_iupac 'C9 H11 Br N2 O3'
_chemical_formula_moiety 'C9 H11 Br N2 O3'
_chemical_formula_sum 'C9 H11 Br N2 O3'
_chemical_formula_weight 275.11
_chemical_melting_point 181
_chemical_name_systematic
;
Ethyl (4-bromo-1H-pyrrole-2-carboxamido)acetate
;
_space_group_IT_number 14
_symmetry_cell_setting monoclinic
_symmetry_space_group_name_Hall '-P 2ybc'
_symmetry_space_group_name_H-M 'P 1 21/c 1'
_atom_sites_solution_hydrogens geom
_atom_sites_solution_primary direct
_atom_sites_solution_secondary difmap
_audit_creation_method SHELXL-97
_cell_angle_alpha 90.00
_cell_angle_beta 107.843(3)
_cell_angle_gamma 90.00
_cell_formula_units_Z 4
_cell_length_a 14.944(2)
_cell_length_b 5.0501(8)
_cell_length_c 16.264(3)
_cell_measurement_reflns_used 1926
_cell_measurement_temperature 298(2)
_cell_measurement_theta_max 26.32
_cell_measurement_theta_min 2.58
_cell_volume 1168.4(3)
_computing_cell_refinement 'SAINT-Plus (Bruker, 1999)'
_computing_data_collection 'SMART (Bruker, 1999)'
_computing_data_reduction SAINT-Plus
_computing_molecular_graphics SHELXTL
_computing_publication_material SHELXTL
_computing_structure_refinement SHELXTL
_computing_structure_solution 'SHELXTL (Bruker, 1997)'
_diffrn_ambient_temperature 298(2)
_diffrn_measured_fraction_theta_full 0.993
_diffrn_measured_fraction_theta_max 0.993
_diffrn_measurement_device_type 'Bruker SMART 1K CCD area-detector'
_diffrn_measurement_method '\f and \w'
_diffrn_radiation_monochromator graphite
_diffrn_radiation_source 'fine-focus sealed tube'
_diffrn_radiation_type MoK\a
_diffrn_radiation_wavelength 0.71073
_diffrn_reflns_av_R_equivalents 0.0200
_diffrn_reflns_av_sigmaI/netI 0.0260
_diffrn_reflns_limit_h_max 19
_diffrn_reflns_limit_h_min -16
_diffrn_reflns_limit_k_max 6
_diffrn_reflns_limit_k_min -5
_diffrn_reflns_limit_l_max 19
_diffrn_reflns_limit_l_min -20
_diffrn_reflns_number 6732
_diffrn_reflns_theta_full 27.02
_diffrn_reflns_theta_max 27.02
_diffrn_reflns_theta_min 2.58
_diffrn_standards_number 0
_exptl_absorpt_coefficient_mu 3.508
_exptl_absorpt_correction_T_max 0.303
_exptl_absorpt_correction_T_min 0.202
_exptl_absorpt_correction_type multi-scan
_exptl_absorpt_process_details '(SADABS; Sheldrick, 1996)'
_exptl_crystal_colour Colourless
_exptl_crystal_density_diffrn 1.564
_exptl_crystal_description Block
_exptl_crystal_F_000 552
_exptl_crystal_size_max 0.50
_exptl_crystal_size_mid 0.38
_exptl_crystal_size_min 0.34
_refine_diff_density_max 0.462
_refine_diff_density_min -0.337
_refine_ls_extinction_coef 0.0053(10)
_refine_ls_extinction_expression Fc^*^=kFc[1+0.001xFc^2^\l^3^/sin(2\q)]^-1/4^
_refine_ls_extinction_method SHELXTL
_refine_ls_goodness_of_fit_ref 1.032
_refine_ls_hydrogen_treatment constr
_refine_ls_matrix_type full
_refine_ls_number_parameters 138
_refine_ls_number_reflns 2550
_refine_ls_number_restraints 0
_refine_ls_restrained_S_all 1.032
_refine_ls_R_factor_all 0.0713
_refine_ls_R_factor_gt 0.0366
_refine_ls_shift/su_max 0.000
_refine_ls_shift/su_mean 0.000
_refine_ls_structure_factor_coef Fsqd
_refine_ls_weighting_details 'calc w = 1/[\s^2^(Fo^2^)+(0.0463P)^2^+0.5034P] where P=  (Fo^2^+2Fc^2^)/3'
_refine_ls_weighting_scheme calc
_refine_ls_wR_factor_gt 0.0936
_refine_ls_wR_factor_ref 0.1102
_reflns_number_gt 1562
_reflns_number_total 2550
_reflns_threshold_expression I>2\s(I)
_cod_data_source_file sj6125.cif
_cod_data_source_block I
_cod_original_sg_symbol_H-M 'P 21/c'
_cod_database_code 2206790
_cod_database_fobs_code 2206790

loop_
_symmetry_equiv_pos_as_xyz
'x, y, z'
'-x, y+1/2, -z+1/2'
'-x, -y, -z'
'x, -y-1/2, z-1/2'

loop_
_atom_site_label
_atom_site_fract_x
_atom_site_fract_y
_atom_site_fract_z
_atom_site_U_iso_or_equiv
_atom_site_adp_type
_atom_site_calc_flag
_atom_site_refinement_flags
_atom_site_occupancy
_atom_site_type_symbol
Br1 0.09732(2) 0.27459(10) -0.00515(3) 0.1090(3) Uani d . 1 Br
C1 0.2661(2) 0.0278(6) -0.01976(18) 0.0576(7) Uani d . 1 C
H1 0.2343 -0.1065 -0.0562 0.069 Uiso calc R 1 H
C2 0.2264(2) 0.2253(6) 0.01464(19) 0.0595(8) Uani d . 1 C
C3 0.29750(18) 0.3852(6) 0.06599(17) 0.0533(7) Uani d . 1 C
H3 0.2901 0.5329 0.0975 0.064 Uiso calc R 1 H
C4 0.38099(19) 0.2819(5) 0.06104(16) 0.0432(6) Uani d . 1 C
C5 0.47844(18) 0.3672(5) 0.09482(15) 0.0429(6) Uani d . 1 C
C6 0.5911(2) 0.6769(5) 0.17947(18) 0.0507(6) Uani d . 1 C
H6A 0.5910 0.8386 0.2117 0.061 Uiso calc R 1 H
H6B 0.6116 0.7213 0.1300 0.061 Uiso calc R 1 H
C7 0.65965(18) 0.4850(5) 0.23595(17) 0.0471(6) Uani d . 1 C
C8 0.8196(3) 0.3596(12) 0.2849(3) 0.1242(18) Uani d . 1 C
H8A 0.8313 0.3953 0.3459 0.149 Uiso calc R 1 H
H8B 0.8004 0.1761 0.2740 0.149 Uiso calc R 1 H
C9 0.9024(4) 0.406(2) 0.2617(4) 0.220(4) Uani d . 1 C
H9A 0.8872 0.4080 0.2000 0.330 Uiso calc R 1 H
H9B 0.9471 0.2675 0.2850 0.330 Uiso calc R 1 H
H9C 0.9290 0.5734 0.2846 0.330 Uiso calc R 1 H
N1 0.36012(15) 0.0636(4) 0.00885(13) 0.0483(5) Uani d . 1 N
H1A 0.4007 -0.0358 -0.0038 0.058 Uiso calc R 1 H
N2 0.49743(14) 0.5732(4) 0.14961(13) 0.0479(5) Uani d . 1 N
H2 0.4536 0.6426 0.1667 0.057 Uiso calc R 1 H
O1 0.54214(13) 0.2578(3) 0.07369(12) 0.0532(5) Uani d . 1 O
O2 0.64098(14) 0.3132(4) 0.27816(13) 0.0599(5) Uani d . 1 O
O3 0.74556(14) 0.5333(5) 0.23359(15) 0.0795(7) Uani d . 1 O

loop_
_atom_site_aniso_label
_atom_site_aniso_U_11
_atom_site_aniso_U_22
_atom_site_aniso_U_33
_atom_site_aniso_U_12
_atom_site_aniso_U_13
_atom_site_aniso_U_23
Br1 0.0461(2) 0.1456(5) 0.1290(4) 0.0081(2) 0.0175(2) -0.0253(3)
C1 0.0562(17) 0.0594(18) 0.0543(16) -0.0034(14) 0.0127(13) -0.0054(14)
C2 0.0437(15) 0.071(2) 0.0627(17) 0.0068(14) 0.0154(14) -0.0036(15)
C3 0.0513(16) 0.0545(17) 0.0564(16) 0.0092(13) 0.0197(13) -0.0066(14)
C4 0.0519(14) 0.0391(14) 0.0412(13) 0.0058(11) 0.0181(11) 0.0002(11)
C5 0.0511(15) 0.0393(14) 0.0410(13) 0.0086(11) 0.0180(11) 0.0034(11)
C6 0.0591(17) 0.0396(14) 0.0571(16) -0.0015(12) 0.0235(14) 0.0010(12)
C7 0.0486(15) 0.0480(15) 0.0487(14) -0.0026(12) 0.0210(12) 0.0006(13)
C8 0.054(2) 0.186(5) 0.132(4) 0.025(3) 0.028(2) 0.077(4)
C9 0.084(4) 0.408(13) 0.175(6) 0.080(6) 0.049(4) 0.081(7)
N1 0.0530(13) 0.0458(13) 0.0489(12) 0.0075(10) 0.0196(10) -0.0044(10)
N2 0.0466(12) 0.0456(13) 0.0548(12) 0.0053(10) 0.0205(10) -0.0080(11)
O1 0.0516(11) 0.0530(11) 0.0604(11) 0.0087(8) 0.0254(9) -0.0088(9)
O2 0.0604(12) 0.0609(12) 0.0599(11) -0.0068(10) 0.0205(10) 0.0187(10)
O3 0.0510(12) 0.1006(17) 0.0935(16) 0.0035(11) 0.0320(11) 0.0356(14)

loop_
_atom_type_symbol
_atom_type_description
_atom_type_scat_dispersion_real
_atom_type_scat_dispersion_imag
_atom_type_scat_source
C C 0.0033 0.0016 'International Tables Vol C Tables 4.2.6.8 and 6.1.1.4'
H H 0.0000 0.0000 'International Tables Vol C Tables 4.2.6.8 and 6.1.1.4'
N N 0.0061 0.0033 'International Tables Vol C Tables 4.2.6.8 and 6.1.1.4'
O O 0.0106 0.0060 'International Tables Vol C Tables 4.2.6.8 and 6.1.1.4'
Br Br -0.2901 2.4595 'International Tables Vol C Tables 4.2.6.8 and 6.1.1.4'

loop_
_geom_angle_atom_site_label_1
_geom_angle_atom_site_label_2
_geom_angle_atom_site_label_3
_geom_angle
N1 C1 C2 107.4(2)
N1 C1 H1 126.3
C2 C1 H1 126.3
C1 C2 C3 108.8(3)
C1 C2 Br1 125.5(2)
C3 C2 Br1 125.7(2)
C4 C3 C2 106.5(2)
C4 C3 H3 126.7
C2 C3 H3 126.7
N1 C4 C3 107.6(2)
N1 C4 C5 119.0(2)
C3 C4 C5 133.3(2)
O1 C5 N2 120.4(2)
O1 C5 C4 122.0(2)
N2 C5 C4 117.6(2)
N2 C6 C7 112.6(2)
N2 C6 H6A 109.1
C7 C6 H6A 109.1
N2 C6 H6B 109.1
C7 C6 H6B 109.1
H6A C6 H6B 107.8
O2 C7 O3 123.6(3)
O2 C7 C6 125.9(2)
O3 C7 C6 110.5(2)
C9 C8 O3 108.6(4)
C9 C8 H8A 110.0
O3 C8 H8A 110.0
C9 C8 H8B 110.0
O3 C8 H8B 110.0
H8A C8 H8B 108.3
C8 C9 H9A 109.5
C8 C9 H9B 109.5
H9A C9 H9B 109.5
C8 C9 H9C 109.5
H9A C9 H9C 109.5
H9B C9 H9C 109.5
C1 N1 C4 109.7(2)
C1 N1 H1A 125.1
C4 N1 H1A 125.1
C5 N2 C6 119.6(2)
C5 N2 H2 120.2
C6 N2 H2 120.2
C7 O3 C8 116.5(3)

loop_
_geom_bond_atom_site_label_1
_geom_bond_atom_site_label_2
_geom_bond_distance
Br1 C2 1.872(3)
C1 N1 1.350(3)
C1 C2 1.365(4)
C1 H1 0.9300
C2 C3 1.391(4)
C3 C4 1.377(4)
C3 H3 0.9300
C4 N1 1.368(3)
C4 C5 1.455(4)
C5 O1 1.237(3)
C5 N2 1.343(3)
C6 N2 1.433(3)
C6 C7 1.502(4)
C6 H6A 0.9700
C6 H6B 0.9700
C7 O2 1.191(3)
C7 O3 1.319(3)
C8 C9 1.420(6)
C8 O3 1.457(4)
C8 H8A 0.9700
C8 H8B 0.9700
C9 H9A 0.9600
C9 H9B 0.9600
C9 H9C 0.9600
N1 H1A 0.8600
N2 H2 0.8600

loop_
_geom_hbond_atom_site_label_D
_geom_hbond_atom_site_label_H
_geom_hbond_atom_site_label_A
_geom_hbond_site_symmetry_A
_geom_hbond_distance_DH
_geom_hbond_distance_HA
_geom_hbond_distance_DA
_geom_hbond_angle_DHA
N1 H1A O1 3_655 0.86 1.97 2.788(3) 159
N2 H2 O2 2_655 0.86 2.08 2.935(3) 174

loop_
_geom_torsion_atom_site_label_1
_geom_torsion_atom_site_label_2
_geom_torsion_atom_site_label_3
_geom_torsion_atom_site_label_4
_geom_torsion
N1 C1 C2 C3 -0.4(3)
N1 C1 C2 Br1 179.0(2)
C1 C2 C3 C4 0.7(3)
Br1 C2 C3 C4 -178.7(2)
C2 C3 C4 N1 -0.8(3)
C2 C3 C4 C5 175.3(3)
N1 C4 C5 O1 4.4(4)
C3 C4 C5 O1 -171.3(3)
N1 C4 C5 N2 -176.4(2)
C3 C4 C5 N2 7.8(4)
N2 C6 C7 O2 -25.9(4)
N2 C6 C7 O3 154.7(2)
C2 C1 N1 C4 -0.1(3)
C3 C4 N1 C1 0.5(3)
C5 C4 N1 C1 -176.2(2)
O1 C5 N2 C6 3.9(4)
C4 C5 N2 C6 -175.3(2)
C7 C6 N2 C5 -66.7(3)
O2 C7 O3 C8 1.3(5)
C6 C7 O3 C8 -179.3(3)
C9 C8 O3 C7 168.7(5)

loop_
_cod_related_entry_id
_cod_related_entry_database
_cod_related_entry_code
1 ChemSpider 21128912
